data_4112686
loop_
_publ_author_name
'Xuyang He'
'Bruce C. Noll'
'Alicia Beatty'
'Robert E. Mulvey'
'Kenneth W. Henderson'

_publ_contact_author_address
; 
 Department of Chemistry and Biochemistry
 University of Notre Dame
 Notre Dame, IN 46556
;
_publ_contact_author_email Kenneth.W.Henderson.43@nd.edu
_publ_contact_author_fax 574.631.6652
_publ_contact_author_name 'Professor Kenneth W. Henderson'
_publ_contact_author_phone 574.631.8025
_publ_section_title
;
 Ketone Deprotonation Mediated by Mono- and Heterobimetallic Alkali and
 Alkaline Earth Metal Amide Bases: Structural Characterization of
 Potassium, Calcium, and Mixed Potassium-Calcium Enolates
;
_journal_name_full 'Journal of the American Chemical Society'
_journal_page_first 7444
_journal_page_last 7445
_journal_paper_doi 10.1021/ja048750m
_journal_volume 126
_journal_year 2004
_chemical_formula_moiety 'C42 H82 Ca2 N2 O4 Si4'
_chemical_formula_sum 'C42 H82 Ca2 N2 O4 Si4'
_chemical_formula_weight 871.62
_chemical_name_systematic
; 
 ? 
;
_space_group_IT_number 14
_symmetry_cell_setting monoclinic
_symmetry_space_group_name_Hall '-P 2yn'
_symmetry_space_group_name_H-M 'P 1 21/n 1'
_atom_sites_solution_hydrogens geom
_atom_sites_solution_primary direct
_atom_sites_solution_secondary difmap
_audit_creation_method SHELXL-97
_cell_angle_alpha 90.00
_cell_angle_beta 102.044(2)
_cell_angle_gamma 90.00
_cell_formula_units_Z 2
_cell_length_a 12.2784(10)
_cell_length_b 14.8498(12)
_cell_length_c 14.4883(12)
_cell_measurement_reflns_used 9215
_cell_measurement_temperature 100(2)
_cell_measurement_theta_max 31.568
_cell_measurement_theta_min 2.410
_cell_volume 2583.5(4)
_computing_cell_refinement 'Bruker SAINT'
_computing_data_collection 'Bruker SMART'
_computing_data_reduction 'Bruker SHELXTL'
_computing_molecular_graphics 'Bruker SHELXTL'
_computing_publication_material 'Bruker SHELXTL'
_computing_structure_refinement 'SHELXL-97 (Sheldrick, 1997)'
_computing_structure_solution 'SHELXS-97 (Sheldrick, 1990)'
_diffrn_ambient_temperature 100(2)
_diffrn_measured_fraction_theta_full 0.998
_diffrn_measured_fraction_theta_max 0.998
_diffrn_measurement_device_type 'Bruker APEX'
_diffrn_measurement_method '\w scans'
_diffrn_radiation_monochromator graphite
_diffrn_radiation_source 'fine-focus sealed tube'
_diffrn_radiation_type MoK\a
_diffrn_radiation_wavelength 0.71073
_diffrn_reflns_av_R_equivalents 0.0353
_diffrn_reflns_av_sigmaI/netI 0.0506
_diffrn_reflns_limit_h_max 14
_diffrn_reflns_limit_h_min -14
_diffrn_reflns_limit_k_max 17
_diffrn_reflns_limit_k_min -17
_diffrn_reflns_limit_l_max 17
_diffrn_reflns_limit_l_min -17
_diffrn_reflns_number 16910
_diffrn_reflns_theta_full 25.00
_diffrn_reflns_theta_max 25.00
_diffrn_reflns_theta_min 1.98
_exptl_absorpt_coefficient_mu 0.350
_exptl_absorpt_correction_T_max 0.9176
_exptl_absorpt_correction_T_min 0.8174
_exptl_absorpt_correction_type multi-scan
_exptl_absorpt_process_details 'Blessing, R. H., Acta Cryst. (1995) A51. 33-8'
_exptl_crystal_colour colorless
_exptl_crystal_density_diffrn 1.120
_exptl_crystal_description plate
_exptl_crystal_F_000 952
_exptl_crystal_size_max 0.60
_exptl_crystal_size_mid 0.40
_exptl_crystal_size_min 0.25
_refine_diff_density_max 0.980
_refine_diff_density_min -1.628
_refine_diff_density_rms 0.066
_refine_ls_extinction_method none
_refine_ls_goodness_of_fit_ref 1.137
_refine_ls_hydrogen_treatment constr
_refine_ls_matrix_type full
_refine_ls_number_parameters 292
_refine_ls_number_reflns 4544
_refine_ls_number_restraints 0
_refine_ls_restrained_S_all 1.137
_refine_ls_R_factor_all 0.0813
_refine_ls_R_factor_gt 0.0669
_refine_ls_shift/su_max 0.001
_refine_ls_shift/su_mean 0.000
_refine_ls_structure_factor_coef Fsqd
_refine_ls_weighting_details 'calc w=1/[\s^2^(Fo^2^)+(0.0000P)^2^+6.3603P] where P=(Fo^2^+2Fc^2^)/3'
_refine_ls_weighting_scheme calc
_refine_ls_wR_factor_gt 0.1428
_refine_ls_wR_factor_ref 0.1522
_reflns_number_gt 3746
_reflns_number_total 4544
_reflns_threshold_expression >2sigma(I)
_cod_data_source_file ja048750msi20040304_085026.cif
_cod_data_source_block bcn06
_cod_database_code 4112686

loop_
_symmetry_equiv_pos_as_xyz
'x, y, z'
'-x+1/2, y+1/2, -z+1/2'
'-x, -y, -z'
'x-1/2, -y-1/2, z-1/2'

loop_
_atom_site_label
_atom_site_type_symbol
_atom_site_fract_x
_atom_site_fract_y
_atom_site_fract_z
_atom_site_U_iso_or_equiv
_atom_site_adp_type
_atom_site_occupancy
_atom_site_symmetry_multiplicity
_atom_site_calc_flag
_atom_site_refinement_flags
_atom_site_disorder_assembly
_atom_site_disorder_group
Ca1 Ca 0.50349(8) 0.08743(5) 0.41533(6) 0.0451(3) Uani 1 1 d . . .
N1 N 0.6389(3) 0.1317(2) 0.3369(2) 0.0391(8) Uani 1 1 d . A .
O1 O 0.5615(3) 0.05437(18) 0.57125(19) 0.0460(7) Uani 1 1 d . . .
Si1 Si 0.58626(9) 0.19298(6) 0.23901(7) 0.0313(3) Uani 1 1 d . . .
Si2 Si 0.78098(15) 0.10911(11) 0.37687(11) 0.0385(4) Uani 0.85 1 d P A 1
C19 C 0.8609(5) 0.0994(5) 0.2794(4) 0.0580(18) Uani 0.85 1 d P A 1
H19B H 0.9383 0.0828 0.3063 0.087 Uiso 0.85 1 calc PR A 1
H19C H 0.8594 0.1574 0.2468 0.087 Uiso 0.85 1 calc PR A 1
H19A H 0.8267 0.0531 0.2344 0.087 Uiso 0.85 1 calc PR A 1
C20 C 0.8581(5) 0.1943(5) 0.4613(4) 0.0561(17) Uani 0.85 1 d P A 1
H20A H 0.8582 0.2523 0.4290 0.084 Uiso 0.85 1 calc PR A 1
H20B H 0.9350 0.1741 0.4841 0.084 Uiso 0.85 1 calc PR A 1
H20C H 0.8214 0.2011 0.5148 0.084 Uiso 0.85 1 calc PR A 1
C21 C 0.7847(7) -0.0094(4) 0.4353(5) 0.068(2) Uani 0.85 1 d P A 1
H21A H 0.7382 -0.0089 0.4827 0.103 Uiso 0.85 1 calc PR A 1
H21B H 0.8615 -0.0243 0.4658 0.103 Uiso 0.85 1 calc PR A 1
H21C H 0.7563 -0.0545 0.3869 0.103 Uiso 0.85 1 calc PR A 1
Si2' Si 0.7398(5) 0.0933(4) 0.3540(5) 0.0066(15) Uiso 0.15 1 d P A 2
C19' C 0.823(2) 0.0790(17) 0.258(2) 0.017(6) Uiso 0.15 1 d P A 2
C20' C 0.8250(17) 0.1730(12) 0.4375(14) 0.001(4) Uiso 0.15 1 d P A 2
C21' C 0.820(2) 0.0194(18) 0.432(2) 0.023(6) Uiso 0.15 1 d P A 2
C1 C 0.6225(4) 0.1077(3) 0.6379(3) 0.0437(10) Uani 1 1 d . . .
C2 C 0.6506(4) 0.1922(3) 0.6219(4) 0.0606(13) Uani 1 1 d . B .
H2A H 0.6275 0.2179 0.5609 0.073 Uiso 1 1 calc R . .
H2B H 0.6938 0.2267 0.6716 0.073 Uiso 1 1 calc R . .
C3 C 0.6572(3) 0.0656(2) 0.7342(3) 0.0356(9) Uani 1 1 d . B .
C4 C 0.7628(3) 0.0267(2) 0.7623(3) 0.0417(10) Uani 1 1 d . . .
C5 C 0.7915(4) -0.0142(2) 0.8495(3) 0.0455(10) Uani 1 1 d . B .
H5 H 0.8622 -0.0424 0.8671 0.055 Uiso 1 1 calc R . .
C6 C 0.7200(4) -0.0154(2) 0.9123(3) 0.0432(10) Uani 1 1 d . . .
C7 C 0.6169(3) 0.0258(2) 0.8845(3) 0.0375(9) Uani 1 1 d . B .
H7 H 0.5679 0.0271 0.9272 0.045 Uiso 1 1 calc R . .
C8 C 0.5828(3) 0.0651(2) 0.7961(3) 0.0353(9) Uani 1 1 d . . .
C9 C 0.8468(4) 0.0304(3) 0.6988(4) 0.0606(14) Uani 1 1 d . B .
H9A H 0.8745 0.0922 0.6970 0.091 Uiso 1 1 calc R . .
H9B H 0.8109 0.0115 0.6349 0.091 Uiso 1 1 calc R . .
H9C H 0.9092 -0.0100 0.7236 0.091 Uiso 1 1 calc R . .
C10 C 0.7542(4) -0.0606(3) 1.0065(3) 0.0592(13) Uani 1 1 d . B .
H10A H 0.7577 -0.1259 0.9975 0.089 Uiso 1 1 calc R . .
H10B H 0.6996 -0.0471 1.0452 0.089 Uiso 1 1 calc R . .
H10C H 0.8276 -0.0384 1.0383 0.089 Uiso 1 1 calc R . .
C11 C 0.4686(4) 0.1067(3) 0.7686(3) 0.0459(11) Uani 1 1 d . B .
H11A H 0.4154 0.0612 0.7378 0.069 Uiso 1 1 calc R . .
H11B H 0.4706 0.1567 0.7249 0.069 Uiso 1 1 calc R . .
H11C H 0.4455 0.1291 0.8252 0.069 Uiso 1 1 calc R . .
O2 O 0.3388(4) 0.1775(3) 0.4300(3) 0.0473(15) Uani 0.682(6) 1 d P B 1
C12 C 0.3569(7) 0.2259(5) 0.5183(5) 0.0486(19) Uani 0.682(6) 1 d P B 1
H12A H 0.4158 0.1951 0.5647 0.058 Uiso 0.682(6) 1 calc PR B 1
H12B H 0.2876 0.2248 0.5431 0.058 Uiso 0.682(6) 1 calc PR B 1
C13 C 0.3915(8) 0.3239(4) 0.5077(6) 0.063(2) Uani 0.682(6) 1 d P B 1
H13C H 0.3312 0.3558 0.4654 0.095 Uiso 0.682(6) 1 calc PR B 1
H13A H 0.4587 0.3253 0.4812 0.095 Uiso 0.682(6) 1 calc PR B 1
H13B H 0.4069 0.3531 0.5697 0.095 Uiso 0.682(6) 1 calc PR B 1
C14 C 0.2407(6) 0.2071(4) 0.3616(4) 0.0455(17) Uani 0.682(6) 1 d P B 1
H14A H 0.2312 0.1676 0.3054 0.055 Uiso 0.682(6) 1 calc PR B 1
H14B H 0.2540 0.2690 0.3411 0.055 Uiso 0.682(6) 1 calc PR B 1
C15 C 0.1357(7) 0.2065(4) 0.3971(6) 0.057(2) Uani 0.682(6) 1 d P B 1
H15A H 0.1293 0.1493 0.4294 0.086 Uiso 0.682(6) 1 calc PR B 1
H15B H 0.0722 0.2132 0.3439 0.086 Uiso 0.682(6) 1 calc PR B 1
H15C H 0.1363 0.2564 0.4413 0.086 Uiso 0.682(6) 1 calc PR B 1
O2' O 0.4157(7) 0.2121(5) 0.4652(5) 0.024(2) Uiso 0.318(6) 1 d P B 2
C12' C 0.4347(8) 0.3078(7) 0.4552(7) 0.023(2) Uiso 0.318(6) 1 d P B 2
C13' C 0.4481(12) 0.3573(10) 0.5496(10) 0.041(3) Uiso 0.318(6) 1 d P B 2
C14' C 0.3124(11) 0.1888(10) 0.4935(10) 0.034(3) Uiso 0.318(6) 1 d P B 2
C15' C 0.2105(15) 0.2167(10) 0.4254(12) 0.050(4) Uiso 0.318(6) 1 d P B 2
C16 C 0.4321(3) 0.2031(3) 0.2278(3) 0.0445(10) Uani 1 1 d . B .
H16A H 0.3998 0.1431 0.2305 0.067 Uiso 1 1 calc R . .
H16B H 0.3992 0.2316 0.1673 0.067 Uiso 1 1 calc R . .
H16C H 0.4165 0.2401 0.2796 0.067 Uiso 1 1 calc R . .
C17 C 0.6413(4) 0.3108(3) 0.2422(3) 0.0470(11) Uani 1 1 d . B .
H17A H 0.6245 0.3425 0.2969 0.071 Uiso 1 1 calc R . .
H17B H 0.6060 0.3424 0.1843 0.071 Uiso 1 1 calc R . .
H17C H 0.7221 0.3092 0.2471 0.071 Uiso 1 1 calc R . .
C18 C 0.6054(4) 0.1429(3) 0.1242(3) 0.0432(10) Uani 1 1 d . B .
H18A H 0.6818 0.1536 0.1167 0.065 Uiso 1 1 calc R . .
H18B H 0.5530 0.1710 0.0718 0.065 Uiso 1 1 calc R . .
H18C H 0.5914 0.0779 0.1244 0.065 Uiso 1 1 calc R . .

loop_
_atom_site_aniso_label
_atom_site_aniso_U_11
_atom_site_aniso_U_22
_atom_site_aniso_U_33
_atom_site_aniso_U_23
_atom_site_aniso_U_13
_atom_site_aniso_U_12
Ca1 0.0762(6) 0.0237(4) 0.0508(5) 0.0150(3) 0.0489(5) 0.0186(4)
N1 0.061(2) 0.0277(15) 0.0389(18) 0.0087(14) 0.0349(17) 0.0128(15)
O1 0.064(2) 0.0429(16) 0.0420(16) -0.0018(13) 0.0358(15) -0.0049(14)
Si1 0.0442(6) 0.0236(5) 0.0321(5) 0.0029(4) 0.0220(5) -0.0013(4)
Si2 0.0384(9) 0.0510(9) 0.0288(8) 0.0011(7) 0.0134(7) 0.0185(8)
C1 0.049(3) 0.038(2) 0.055(3) -0.0006(19) 0.037(2) -0.0025(19)
C2 0.066(3) 0.050(3) 0.076(3) 0.016(2) 0.038(3) -0.014(2)
C3 0.047(2) 0.0206(17) 0.046(2) -0.0067(16) 0.0256(19) -0.0064(16)
C4 0.043(2) 0.0241(18) 0.065(3) -0.0140(18) 0.028(2) -0.0012(17)
C5 0.045(2) 0.0245(19) 0.067(3) -0.0110(19) 0.012(2) -0.0011(17)
C6 0.057(3) 0.0245(18) 0.048(2) -0.0081(17) 0.009(2) -0.0125(18)
C7 0.048(2) 0.0283(19) 0.041(2) -0.0059(16) 0.0220(19) -0.0091(17)
C8 0.046(2) 0.0201(17) 0.047(2) -0.0058(16) 0.0272(19) -0.0044(15)
C9 0.052(3) 0.053(3) 0.090(4) -0.019(3) 0.044(3) 0.001(2)
C10 0.072(3) 0.043(3) 0.055(3) 0.000(2) -0.003(3) -0.017(2)
C11 0.050(3) 0.035(2) 0.062(3) 0.0058(19) 0.036(2) 0.0057(18)
O2 0.077(4) 0.030(2) 0.048(3) 0.0139(19) 0.043(3) 0.024(2)
C12 0.072(5) 0.043(4) 0.039(4) 0.009(3) 0.030(4) 0.030(4)
C13 0.097(6) 0.037(4) 0.064(5) 0.015(4) 0.034(5) 0.026(4)
C14 0.069(4) 0.030(3) 0.045(4) 0.014(3) 0.031(3) 0.016(3)
C15 0.080(6) 0.036(3) 0.070(5) 0.018(3) 0.049(5) 0.024(4)
C16 0.049(3) 0.051(2) 0.038(2) -0.0103(19) 0.020(2) 0.001(2)
C17 0.069(3) 0.031(2) 0.041(2) 0.0086(17) 0.013(2) -0.011(2)
C18 0.051(3) 0.047(2) 0.040(2) -0.0032(18) 0.028(2) -0.0050(19)
C19 0.038(4) 0.098(5) 0.041(3) -0.012(3) 0.015(3) 0.020(4)
C20 0.034(3) 0.084(5) 0.051(4) -0.023(3) 0.011(3) 0.004(3)
C21 0.109(6) 0.049(4) 0.064(4) 0.031(3) 0.055(4) 0.040(4)

loop_
_atom_type_symbol
_atom_type_description
_atom_type_scat_dispersion_real
_atom_type_scat_dispersion_imag
_atom_type_scat_source
C C 0.0033 0.0016 'International Tables Vol C Tables 4.2.6.8 and 6.1.1.4'
H H 0.0000 0.0000 'International Tables Vol C Tables 4.2.6.8 and 6.1.1.4'
O O 0.0106 0.0060 'International Tables Vol C Tables 4.2.6.8 and 6.1.1.4'
Si Si 0.0817 0.0704 'International Tables Vol C Tables 4.2.6.8 and 6.1.1.4'
Ca Ca 0.2262 0.3064 'International Tables Vol C Tables 4.2.6.8 and 6.1.1.4'
N N 0.0061 0.0033 'International Tables Vol C Tables 4.2.6.8 and 6.1.1.4'

loop_
_geom_angle_atom_site_label_1
_geom_angle_atom_site_label_2
_geom_angle_atom_site_label_3
_geom_angle
_geom_angle_site_symmetry_1
_geom_angle_site_symmetry_3
O1 Ca1 O1 76.01(12) 3_656 .
O1 Ca1 N1 127.60(10) 3_656 .
O1 Ca1 N1 116.35(12) . .
O1 Ca1 O2' 121.0(2) 3_656 .
O1 Ca1 O2' 86.16(19) . .
N1 Ca1 O2' 110.8(2) . .
O1 Ca1 O2 100.72(13) 3_656 .
O1 Ca1 O2 97.11(12) . .
N1 Ca1 O2 125.28(12) . .
O2' Ca1 O2 26.32(19) . .
O1 Ca1 Ca1 38.02(7) 3_656 3_656
O1 Ca1 Ca1 37.99(7) . 3_656
N1 Ca1 Ca1 131.97(9) . 3_656
O2' Ca1 Ca1 106.52(17) . 3_656
O2 Ca1 Ca1 101.33(9) . 3_656
Si2' N1 Si1 124.1(3) . .
Si1 N1 Si2 123.99(18) . .
Si2' N1 Ca1 121.6(3) . .
Si1 N1 Ca1 112.23(17) . .
Si2 N1 Ca1 123.71(16) . .
C1 O1 Ca1 129.4(2) . 3_656
C1 O1 Ca1 126.6(2) . .
Ca1 O1 Ca1 103.99(12) 3_656 .
N1 Si1 C16 108.56(17) . .
N1 Si1 C17 114.11(19) . .
C16 Si1 C17 106.3(2) . .
N1 Si1 C18 115.51(17) . .
C16 Si1 C18 105.41(19) . .
C17 Si1 C18 106.28(18) . .
N1 Si2 C20 114.8(2) . .
N1 Si2 C19 113.9(2) . .
C20 Si2 C19 105.6(3) . .
N1 Si2 C21 104.3(3) . .
C20 Si2 C21 111.3(3) . .
C19 Si2 C21 106.7(3) . .
N1 Si2' C21' 140.4(10) . .
N1 Si2' C20' 102.9(7) . .
C21' Si2' C20' 79.2(11) . .
N1 Si2' C19' 121.9(10) . .
C21' Si2' C19' 95.1(13) . .
C20' Si2' C19' 103.5(10) . .
C2 C1 O1 123.6(4) . .
C2 C1 C3 121.1(4) . .
O1 C1 C3 115.3(3) . .
C1 C2 H2A 120.0 . .
C1 C2 H2B 120.0 . .
H2A C2 H2B 120.0 . .
C4 C3 C8 119.9(4) . .
C4 C3 C1 120.4(3) . .
C8 C3 C1 119.8(4) . .
C5 C4 C3 119.4(4) . .
C5 C4 C9 119.7(4) . .
C3 C4 C9 120.9(4) . .
C4 C5 C6 122.0(4) . .
C4 C5 H5 119.0 . .
C6 C5 H5 119.0 . .
C7 C6 C5 117.7(4) . .
C7 C6 C10 121.8(4) . .
C5 C6 C10 120.4(4) . .
C6 C7 C8 122.3(3) . .
C6 C7 H7 118.9 . .
C8 C7 H7 118.9 . .
C7 C8 C3 118.6(4) . .
C7 C8 C11 120.0(3) . .
C3 C8 C11 121.4(4) . .
C4 C9 H9A 109.5 . .
C4 C9 H9B 109.5 . .
H9A C9 H9B 109.5 . .
C4 C9 H9C 109.5 . .
H9A C9 H9C 109.5 . .
H9B C9 H9C 109.5 . .
C6 C10 H10A 109.5 . .
C6 C10 H10B 109.5 . .
H10A C10 H10B 109.5 . .
C6 C10 H10C 109.5 . .
H10A C10 H10C 109.5 . .
H10B C10 H10C 109.5 . .
C8 C11 H11A 109.5 . .
C8 C11 H11B 109.5 . .
H11A C11 H11B 109.5 . .
C8 C11 H11C 109.5 . .
H11A C11 H11C 109.5 . .
H11B C11 H11C 109.5 . .
C12 O2 C14 113.9(4) . .
C12 O2 Ca1 111.6(4) . .
C14 O2 Ca1 132.8(3) . .
O2 C12 C13 112.2(5) . .
O2 C12 H12A 109.2 . .
C13 C12 H12A 109.2 . .
O2 C12 H12B 109.2 . .
C13 C12 H12B 109.2 . .
H12A C12 H12B 107.9 . .
O2 C14 C15 114.6(5) . .
O2 C14 H14A 108.6 . .
C15 C14 H14A 108.6 . .
O2 C14 H14B 108.6 . .
C15 C14 H14B 108.6 . .
H14A C14 H14B 107.6 . .
C12' O2' C14' 115.4(8) . .
C12' O2' Ca1 130.7(6) . .
C14' O2' Ca1 112.7(7) . .
O2' C12' C13' 111.7(9) . .
O2' C14' C15' 114.3(12) . .
Si1 C16 H16A 109.5 . .
Si1 C16 H16B 109.5 . .
H16A C16 H16B 109.5 . .
Si1 C16 H16C 109.5 . .
H16A C16 H16C 109.5 . .
H16B C16 H16C 109.5 . .
Si1 C17 H17A 109.5 . .
Si1 C17 H17B 109.5 . .
H17A C17 H17B 109.5 . .
Si1 C17 H17C 109.5 . .
H17A C17 H17C 109.5 . .
H17B C17 H17C 109.5 . .
Si1 C18 H18A 109.5 . .
Si1 C18 H18B 109.5 . .
H18A C18 H18B 109.5 . .
Si1 C18 H18C 109.5 . .
H18A C18 H18C 109.5 . .
H18B C18 H18C 109.5 . .

loop_
_geom_bond_atom_site_label_1
_geom_bond_atom_site_label_2
_geom_bond_distance
_geom_bond_site_symmetry_2
Ca1 O1 2.275(3) 3_656
Ca1 O1 2.276(3) .
Ca1 N1 2.297(3) .
Ca1 O2' 2.331(7) .
Ca1 O2 2.471(4) .
Ca1 Ca1 3.5857(14) 3_656
N1 Si2' 1.339(7) .
N1 Si1 1.695(3) .
N1 Si2 1.752(4) .
O1 C1 1.348(5) .
O1 Ca1 2.275(3) 3_656
Si1 C16 1.872(4) .
Si1 C17 1.873(4) .
Si1 C18 1.881(4) .
Si2 C20 1.874(7) .
Si2 C19 1.886(5) .
Si2 C21 1.949(6) .
C19 H19B 0.9800 .
C19 H19C 0.9800 .
C19 H19A 0.9800 .
C20 H20A 0.9800 .
C20 H20B 0.9800 .
C20 H20C 0.9800 .
C21 H21A 0.9800 .
C21 H21B 0.9800 .
C21 H21C 0.9800 .
Si2' C21' 1.72(3) .
Si2' C20' 1.85(2) .
Si2' C19' 1.91(3) .
C1 C2 1.335(6) .
C1 C3 1.508(6) .
C2 H2A 0.9500 .
C2 H2B 0.9500 .
C3 C4 1.400(6) .
C3 C8 1.407(5) .
C4 C5 1.379(6) .
C4 C9 1.519(5) .
C5 C6 1.391(6) .
C5 H5 0.9500 .
C6 C7 1.388(6) .
C6 C10 1.499(6) .
C7 C8 1.390(6) .
C7 H7 0.9500 .
C8 C11 1.508(6) .
C9 H9A 0.9800 .
C9 H9B 0.9800 .
C9 H9C 0.9800 .
C10 H10A 0.9800 .
C10 H10B 0.9800 .
C10 H10C 0.9800 .
C11 H11A 0.9800 .
C11 H11B 0.9800 .
C11 H11C 0.9800 .
O2 C12 1.443(9) .
O2 C14 1.459(8) .
C12 C13 1.533(10) .
C12 H12A 0.9900 .
C12 H12B 0.9900 .
C13 H13C 0.9800 .
C13 H13A 0.9800 .
C13 H13B 0.9800 .
C14 C15 1.484(9) .
C14 H14A 0.9900 .
C14 H14B 0.9900 .
C15 H15A 0.9800 .
C15 H15B 0.9800 .
C15 H15C 0.9800 .
O2' C12' 1.453(12) .
O2' C14' 1.453(16) .
C12' C13' 1.531(17) .
C14' C15' 1.48(2) .
C16 H16A 0.9800 .
C16 H16B 0.9800 .
C16 H16C 0.9800 .
C17 H17A 0.9800 .
C17 H17B 0.9800 .
C17 H17C 0.9800 .
C18 H18A 0.9800 .
C18 H18B 0.9800 .
C18 H18C 0.9800 .
